data_4340899
loop_
_publ_author_name
'Lin, Jian'
'Diefenbach, Kariem'
'Fu, Jingcheng'
'Cross, Justin N.'
'Clark, Ronald J.'
'Albrecht-Schmitt, Thomas E'

_publ_section_title
;
 LnV3Te3O15(OH)3&#x00B7;nH2O (Ln = Ce, Pr, Nd, Sm, Eu, Gd; n = 1-2): A New
 Series of Semiconductors with Mixed-Valent Tellurium (IV,VI) Oxoanions.
;
_journal_issue 17
_journal_name_full 'Inorganic chemistry'
_journal_page_first 9058
_journal_page_last 9064
_journal_paper_doi 10.1021/ic501068e
_journal_volume 53
_journal_year 2014
_chemical_formula_moiety EuTe3V3O15(OH)3(H2O)
_chemical_formula_sum 'Eu O19 Te3 V3'
_chemical_formula_weight 991.58
_chemical_melting_point ?
_chemical_name_common 'europium tellurium vanadate'
_chemical_name_systematic
;
 ?
;
_space_group_crystal_system hexagonal
_space_group_IT_number 194
_space_group_name_Hall '-P 6c 2c'
_space_group_name_H-M_alt 'P 63/m m c'
_symmetry_space_group_name_Hall '-P 6c 2c'
_symmetry_space_group_name_H-M 'P 63/m m c'
_audit_creation_method SHELXL-2013
_cell_angle_alpha 90
_cell_angle_beta 90
_cell_angle_gamma 120
_cell_formula_units_Z 4
_cell_length_a 12.0731(9)
_cell_length_b 12.0731(9)
_cell_length_c 12.3674(10)
_cell_measurement_reflns_used 1382
_cell_measurement_temperature 100(2)
_cell_measurement_theta_max 26.345
_cell_measurement_theta_min 2.551
_cell_volume 1561.2(2)
_computing_cell_refinement 'smart saint'
_computing_data_collection smart
_computing_data_reduction SAINT
_computing_molecular_graphics 'SHELXP-2013 (Sheldrick, 2013)'
_computing_publication_material 'SHELXCIF-2013 (Sheldrick, 2013)'
_computing_structure_refinement 'SHELXL-2013 (Sheldrick, 2013)'
_computing_structure_solution 'SHELXT-2013 (Sheldrick, 2013)'
_diffrn_ambient_temperature 100(2)
_diffrn_detector_area_resol_mean 0
_diffrn_measured_fraction_theta_full 0.998
_diffrn_measured_fraction_theta_max 0.998
_diffrn_measurement_device_type 'BRUKER apex II'
_diffrn_measurement_method '0.5 wide w/ exposures'
_diffrn_radiation_type MoK\a
_diffrn_radiation_wavelength 0.71073
_diffrn_reflns_av_R_equivalents 0.0446
_diffrn_reflns_av_unetI/netI 0.0116
_diffrn_reflns_Laue_measured_fraction_full 0.998
_diffrn_reflns_Laue_measured_fraction_max 0.998
_diffrn_reflns_limit_h_max 15
_diffrn_reflns_limit_h_min -15
_diffrn_reflns_limit_k_max 15
_diffrn_reflns_limit_k_min -15
_diffrn_reflns_limit_l_max 15
_diffrn_reflns_limit_l_min -15
_diffrn_reflns_number 19741
_diffrn_reflns_point_group_measured_fraction_full 0.998
_diffrn_reflns_point_group_measured_fraction_max 0.998
_diffrn_reflns_theta_full 25.242
_diffrn_reflns_theta_max 26.345
_diffrn_reflns_theta_min 2.551
_diffrn_source 'Imus microfocused'
_exptl_absorpt_coefficient_mu 11.299
_exptl_absorpt_correction_type numerical
_exptl_absorpt_process_details SHELTXPREP
_exptl_crystal_colour 'dark red'
_exptl_crystal_density_diffrn 4.219
_exptl_crystal_density_meas ?
_exptl_crystal_density_method 'not measured'
_exptl_crystal_description hexagonal
_exptl_crystal_F_000 1760
_exptl_crystal_size_max 0.035
_exptl_crystal_size_mid 0.025
_exptl_crystal_size_min 0.025
_exptl_transmission_factor_max 0.754
_exptl_transmission_factor_min 0.720
_refine_diff_density_max 3.089
_refine_diff_density_min -0.738
_refine_diff_density_rms 0.343
_refine_ls_extinction_method none
_refine_ls_goodness_of_fit_ref 1.215
_refine_ls_hydrogen_treatment undef
_refine_ls_matrix_type full
_refine_ls_number_parameters 69
_refine_ls_number_reflns 644
_refine_ls_number_restraints 28
_refine_ls_restrained_S_all 1.207
_refine_ls_R_factor_all 0.0386
_refine_ls_R_factor_gt 0.0357
_refine_ls_shift/su_max 0.000
_refine_ls_shift/su_mean 0.000
_refine_ls_structure_factor_coef Fsqd
_refine_ls_weighting_details 'w=1/[\s^2^(Fo^2^)+(0.0536P)^2^+25.7672P] where P=(Fo^2^+2Fc^2^)/3'
_refine_ls_weighting_scheme calc
_refine_ls_wR_factor_gt 0.0998
_refine_ls_wR_factor_ref 0.1028
_reflns_Friedel_coverage 0.000
_reflns_number_gt 599
_reflns_number_total 644
_reflns_threshold_expression 'I > 2\s(I)'
_cod_data_source_file ic501068e_si_002.cif
_cod_data_source_block Eu
_cod_depositor_comments
;
The following automatic conversions were performed:

'_chemical_melting_point' value 'N/A' was changed to '?' - the value
is undefined or not given.

Automatic conversion script
Id: cif_fix_values 2281 2013-09-26 08:29:07Z andrius 

 Adding full bibliography for 4340895--4340900.cif.

The following automatic conversions were performed:

'_exptl_crystal_density_meas' value 'N/A' was changed to '?' - the
value is perceived as not measured.

Automatic conversion script
Id: cif_fix_values 3008 2015-01-20 13:52:24Z robertas 
;
_cod_original_cell_volume 1561.2(3)
_cod_database_code 4340899
_shelx_space_group_comment
;
The symmetry employed for this shelxl refinement is uniquely defined
by the following loop, which should always be used as a source of
symmetry information in preference to the above space-group names.
They are only intended as comments.
;
_shelx_estimated_absorpt_t_min N/A
_shelx_estimated_absorpt_t_max N/A
_shelxl_version_number 2013-4

loop_
_space_group_symop_operation_xyz
'x, y, z'
'-y, x-y, z'
'-x+y, -x, z'
'-x, -y, z+1/2'
'y, -x+y, z+1/2'
'x-y, x, z+1/2'
'y, x, -z'
'x-y, -y, -z'
'-x, -x+y, -z'
'-y, -x, -z+1/2'
'-x+y, y, -z+1/2'
'x, x-y, -z+1/2'
'-x, -y, -z'
'y, -x+y, -z'
'x-y, x, -z'
'x, y, -z-1/2'
'-y, x-y, -z-1/2'
'-x+y, -x, -z-1/2'
'-y, -x, z'
'-x+y, y, z'
'x, x-y, z'
'y, x, z-1/2'
'x-y, -y, z-1/2'
'-x, -x+y, z-1/2'

loop_
_atom_site_label
_atom_site_type_symbol
_atom_site_fract_x
_atom_site_fract_y
_atom_site_fract_z
_atom_site_U_iso_or_equiv
_atom_site_adp_type
_atom_site_occupancy
_atom_site_site_symmetry_order
_atom_site_calc_flag
_atom_site_refinement_flags_posn
_atom_site_refinement_flags_adp
_atom_site_refinement_flags_occupancy
Eu1 Eu -0.3333 0.3333 0.09507(7) 0.0095(3) Uani 1 6 d S TU P
Te1 Te -0.39416(13) 0.03406(12) 0.2500 0.0110(3) Uani 0.5 2 d S TU P
Te2 Te -0.5000 0.0000 0.5000 0.0090(3) Uani 1 4 d S TU P
V1 V -0.16159(10) 0.16159(10) 0.5042(2) 0.0264(6) Uani 1 2 d S TU P
O1 O -0.5299(3) -0.0598(7) 0.3528(6) 0.0143(14) Uani 1 2 d S TU P
O2 O -0.3318(4) 0.1279(5) 0.4582(4) 0.0172(11) Uani 1 1 d . U .
O3 O -0.4071(5) 0.1858(10) 0.2500 0.018(2) Uani 1 4 d S TU P
O4 O -0.3333 0.3333 -0.1027(11) 0.016(3) Uani 1 6 d S TU P
O5 O -0.2166(11) 0.0018(13) 0.4581(12) 0.037(3) Uani 0.5 1 d . U P
O6A O -0.1614(11) 0.1614(11) 0.625(2) 0.055(6) Uani 0.5 2 d S TU P
O6B O -0.1928(12) 0.1928(12) 0.645(2) 0.049(6) Uani 0.5 2 d S TU P
O7 O -0.1312(12) 0.1312(12) 0.350(2) 0.062(5) Uani 0.5 2 d S TU P

loop_
_atom_site_aniso_label
_atom_site_aniso_U_11
_atom_site_aniso_U_22
_atom_site_aniso_U_33
_atom_site_aniso_U_23
_atom_site_aniso_U_13
_atom_site_aniso_U_12
Eu1 0.0086(3) 0.0086(3) 0.0113(5) 0.000 0.000 0.00430(17)
Te1 0.0091(6) 0.0081(6) 0.0149(6) 0.000 0.000 0.0037(5)
Te2 0.0080(4) 0.0074(5) 0.0113(5) 0.0001(3) 0.00004(15) 0.0037(2)
V1 0.0084(7) 0.0084(7) 0.0587(16) 0.0075(4) -0.0075(4) 0.0014(8)
O1 0.018(3) 0.012(3) 0.011(3) 0.000(3) -0.0001(13) 0.0061(17)
O2 0.008(2) 0.015(2) 0.025(3) 0.007(2) 0.0027(19) 0.003(2)
O3 0.025(4) 0.009(5) 0.015(4) 0.000 0.000 0.004(2)
O4 0.018(4) 0.018(4) 0.013(5) 0.000 0.000 0.009(2)
O5 0.016(6) 0.019(5) 0.081(9) 0.000(6) 0.008(6) 0.013(5)
O6A 0.072(14) 0.072(14) 0.050(7) 0.013(4) -0.013(4) 0.057(15)
O6B 0.054(11) 0.054(11) 0.042(7) 0.010(4) -0.010(4) 0.030(12)
O7 0.059(10) 0.059(10) 0.077(8) -0.014(5) 0.014(5) 0.036(12)

loop_
_atom_type_symbol
_atom_type_description
_atom_type_scat_dispersion_real
_atom_type_scat_dispersion_imag
_atom_type_scat_source
O O 0.0106 0.0060 'International Tables Vol C Tables 4.2.6.8 and 6.1.1.4'
V V 0.3005 0.5294 'International Tables Vol C Tables 4.2.6.8 and 6.1.1.4'
Te Te -0.5308 1.6751 'International Tables Vol C Tables 4.2.6.8 and 6.1.1.4'
Eu Eu -0.1578 3.6682 'International Tables Vol C Tables 4.2.6.8 and 6.1.1.4'

loop_
_geom_angle_atom_site_label_1
_geom_angle_atom_site_label_2
_geom_angle_atom_site_label_3
_geom_angle
_geom_angle_site_symmetry_1
_geom_angle_site_symmetry_3
O4 Eu1 O3 141.17(19) . 2_565
O4 Eu1 O3 141.17(19) . .
O3 Eu1 O3 65.8(3) 2_565 .
O4 Eu1 O3 141.17(19) . 3_455
O3 Eu1 O3 65.8(3) 2_565 3_455
O3 Eu1 O3 65.8(3) . 3_455
O4 Eu1 O2 75.19(12) . 16_556
O3 Eu1 O2 101.25(12) 2_565 16_556
O3 Eu1 O2 71.1(2) . 16_556
O3 Eu1 O2 136.56(18) 3_455 16_556
O4 Eu1 O2 75.19(12) . 10
O3 Eu1 O2 71.1(2) 2_565 10
O3 Eu1 O2 101.25(12) . 10
O3 Eu1 O2 136.56(18) 3_455 10
O2 Eu1 O2 57.1(2) 16_556 10
O4 Eu1 O2 75.19(12) . 11_455
O3 Eu1 O2 136.56(18) 2_565 11_455
O3 Eu1 O2 71.1(2) . 11_455
O3 Eu1 O2 101.25(12) 3_455 11_455
O2 Eu1 O2 58.5(2) 16_556 11_455
O2 Eu1 O2 113.70(10) 10 11_455
O4 Eu1 O2 75.19(12) . 17_566
O3 Eu1 O2 71.1(2) 2_565 17_566
O3 Eu1 O2 136.56(18) . 17_566
O3 Eu1 O2 101.25(12) 3_455 17_566
O2 Eu1 O2 113.70(10) 16_556 17_566
O2 Eu1 O2 58.5(2) 10 17_566
O2 Eu1 O2 150.4(2) 11_455 17_566
O4 Eu1 O2 75.19(12) . 18_456
O3 Eu1 O2 136.56(18) 2_565 18_456
O3 Eu1 O2 101.25(12) . 18_456
O3 Eu1 O2 71.1(2) 3_455 18_456
O2 Eu1 O2 113.70(10) 16_556 18_456
O2 Eu1 O2 150.4(2) 10 18_456
O2 Eu1 O2 57.1(2) 11_455 18_456
O2 Eu1 O2 113.70(10) 17_566 18_456
O4 Eu1 O2 75.19(12) . 12_565
O3 Eu1 O2 101.25(12) 2_565 12_565
O3 Eu1 O2 136.56(18) . 12_565
O3 Eu1 O2 71.1(2) 3_455 12_565
O2 Eu1 O2 150.4(2) 16_556 12_565
O2 Eu1 O2 113.70(10) 10 12_565
O2 Eu1 O2 113.70(10) 11_455 12_565
O2 Eu1 O2 57.1(2) 17_566 12_565
O2 Eu1 O2 58.5(2) 18_456 12_565
O4 Eu1 Te2 71.359(13) . 4_454
O3 Eu1 Te2 123.10(4) 2_565 4_454
O3 Eu1 Te2 69.81(19) . 4_454
O3 Eu1 Te2 123.10(4) 3_455 4_454
O2 Eu1 Te2 29.31(10) 16_556 4_454
O2 Eu1 Te2 84.96(11) 10 4_454
O2 Eu1 Te2 29.31(10) 11_455 4_454
O2 Eu1 Te2 135.61(11) 17_566 4_454
O2 Eu1 Te2 84.96(11) 18_456 4_454
O2 Eu1 Te2 135.61(11) 12_565 4_454
O4 Eu1 Te2 71.359(13) . 5_554
O3 Eu1 Te2 69.81(19) 2_565 5_554
O3 Eu1 Te2 123.10(4) . 5_554
O3 Eu1 Te2 123.10(4) 3_455 5_554
O2 Eu1 Te2 84.96(11) 16_556 5_554
O2 Eu1 Te2 29.31(10) 10 5_554
O2 Eu1 Te2 135.61(11) 11_455 5_554
O2 Eu1 Te2 29.31(10) 17_566 5_554
O2 Eu1 Te2 135.61(11) 18_456 5_554
O2 Eu1 Te2 84.96(11) 12_565 5_554
Te2 Eu1 Te2 110.288(13) 4_454 5_554
O3 Te1 O1 96.3(2) . 16_556
O3 Te1 O1 96.3(2) . .
O1 Te1 O1 82.4(4) 16_556 .
O3 Te1 Te1 55.96(18) . 20_455
O1 Te1 Te1 56.27(12) 16_556 20_455
O1 Te1 Te1 56.27(12) . 20_455
O3 Te1 Eu1 33.35(7) . 16_556
O1 Te1 Eu1 126.18(15) 16_556 16_556
O1 Te1 Eu1 86.0(2) . 16_556
Te1 Te1 Eu1 73.71(2) 20_455 16_556
O3 Te1 Eu1 33.35(7) . .
O1 Te1 Eu1 86.0(2) 16_556 .
O1 Te1 Eu1 126.17(15) . .
Te1 Te1 Eu1 73.71(2) 20_455 .
Eu1 Te1 Eu1 60.17(3) 16_556 .
O2 Te2 O2 180.0 . 13_456
O2 Te2 O2 82.6(3) . 20_455
O2 Te2 O2 97.4(3) 13_456 20_455
O2 Te2 O2 97.4(3) . 8_556
O2 Te2 O2 82.6(3) 13_456 8_556
O2 Te2 O2 180.0(3) 20_455 8_556
O2 Te2 O1 88.4(2) . .
O2 Te2 O1 91.6(2) 13_456 .
O2 Te2 O1 88.4(2) 20_455 .
O2 Te2 O1 91.6(2) 8_556 .
O2 Te2 O1 91.6(2) . 13_456
O2 Te2 O1 88.4(2) 13_456 13_456
O2 Te2 O1 91.6(2) 20_455 13_456
O2 Te2 O1 88.4(2) 8_556 13_456
O1 Te2 O1 180.00(13) . 13_456
O2 Te2 Eu1 138.66(17) . 4_455
O2 Te2 Eu1 41.35(17) 13_456 4_455
O2 Te2 Eu1 138.65(17) 20_455 4_455
O2 Te2 Eu1 41.35(17) 8_556 4_455
O1 Te2 Eu1 89.7(2) . 4_455
O1 Te2 Eu1 90.3(2) 13_456 4_455
O2 Te2 Eu1 41.34(17) . 16_556
O2 Te2 Eu1 138.65(17) 13_456 16_556
O2 Te2 Eu1 41.35(17) 20_455 16_556
O2 Te2 Eu1 138.65(17) 8_556 16_556
O1 Te2 Eu1 90.3(2) . 16_556
O1 Te2 Eu1 89.7(2) 13_456 16_556
Eu1 Te2 Eu1 180.0 4_455 16_556
O6A V1 O5 108.5(8) . .
O6A V1 O5 108.5(8) . 19
O5 V1 O5 92.8(7) . 19
O6A V1 O6B 20.6(10) . .
O5 V1 O6B 120.8(6) . .
O5 V1 O6B 120.8(6) 19 .
O6A V1 O5 74.9(7) . 14_556
O5 V1 O5 103.8(7) . 14_556
O5 V1 O5 33.6(9) 19 14_556
O6B V1 O5 88.5(7) . 14_556
O6A V1 O5 74.9(7) . 8_556
O5 V1 O5 33.6(9) . 8_556
O5 V1 O5 103.8(7) 19 8_556
O6B V1 O5 88.5(7) . 8_556
O5 V1 O5 95.5(7) 14_556 8_556
O6A V1 O2 106.9(7) . 19
O5 V1 O2 143.5(5) . 19
O5 V1 O2 84.2(4) 19 19
O6B V1 O2 91.0(6) . 19
O5 V1 O2 93.6(4) 14_556 19
O5 V1 O2 170.9(4) 8_556 19
O6A V1 O2 106.9(7) . .
O5 V1 O2 84.2(4) . .
O5 V1 O2 143.5(5) 19 .
O6B V1 O2 91.0(6) . .
O5 V1 O2 170.9(4) 14_556 .
O5 V1 O2 93.6(4) 8_556 .
O2 V1 O2 77.4(3) 19 .
O6A V1 O7 161.5(12) . .
O5 V1 O7 60.3(6) . .
O5 V1 O7 60.3(6) 19 .
O6B V1 O7 177.9(11) . .
O5 V1 O7 92.9(7) 14_556 .
O5 V1 O7 92.9(7) 8_556 .
O2 V1 O7 87.4(6) 19 .
O2 V1 O7 87.4(6) . .
O6A V1 Eu1 109.0(9) . 16_556
O5 V1 Eu1 118.4(4) . 16_556
O5 V1 Eu1 118.4(4) 19 16_556
O6B V1 Eu1 88.3(8) . 16_556
O5 V1 Eu1 132.1(3) 14_556 16_556
O5 V1 Eu1 132.1(3) 8_556 16_556
O2 V1 Eu1 38.78(16) 19 16_556
O2 V1 Eu1 38.78(16) . 16_556
O7 V1 Eu1 89.5(8) . 16_556
Te2 O1 Te1 117.2(3) . 20_455
Te2 O1 Te1 117.2(3) . .
Te1 O1 Te1 67.5(2) 20_455 .
Te2 O2 V1 131.9(3) . .
Te2 O2 Eu1 109.3(2) . 16_556
V1 O2 Eu1 112.6(2) . 16_556
Te1 O3 Te1 68.1(4) 20_455 .
Te1 O3 Eu1 121.30(7) 20_455 .
Te1 O3 Eu1 121.30(7) . .
Te1 O3 Eu1 121.30(7) 20_455 16_556
Te1 O3 Eu1 121.30(7) . 16_556
Eu1 O3 Eu1 102.3(4) . 16_556
O5 O5 V1 73.5(15) 8_556 .
O5 O5 V1 73.0(14) 8_556 15_556
V1 O5 V1 141.0(8) . 15_556
O6B O6A V1 111(4) . .
O6A O6B V1 48(3) . .

loop_
_geom_bond_atom_site_label_1
_geom_bond_atom_site_label_2
_geom_bond_distance
_geom_bond_site_symmetry_2
Eu1 O4 2.446(13) .
Eu1 O3 2.460(7) 2_565
Eu1 O3 2.460(7) .
Eu1 O3 2.460(7) 3_455
Eu1 O2 2.575(6) 16_556
Eu1 O2 2.575(6) 10
Eu1 O2 2.575(6) 11_455
Eu1 O2 2.575(6) 17_566
Eu1 O2 2.575(6) 18_456
Eu1 O2 2.575(6) 12_565
Eu1 Te2 3.6782(4) 4_454
Eu1 Te2 3.6782(4) 5_554
Te1 O3 1.915(9) .
Te1 O1 1.931(6) 16_556
Te1 O1 1.931(6) .
Te1 Te1 2.144(3) 20_455
Te1 Eu1 3.8226(12) 16_556
Te2 O2 1.908(5) .
Te2 O2 1.908(5) 13_456
Te2 O2 1.908(5) 20_455
Te2 O2 1.908(5) 8_556
Te2 O1 1.925(7) .
Te2 O1 1.925(7) 13_456
Te2 Eu1 3.6781(4) 4_455
Te2 Eu1 3.6781(4) 16_556
V1 O6A 1.49(3) .
V1 O5 1.791(14) .
V1 O5 1.791(14) 19
V1 O6B 1.86(3) .
V1 O5 1.796(14) 14_556
V1 O5 1.796(14) 8_556
V1 O2 1.968(5) 19
V1 O2 1.968(5) .
V1 O7 2.01(3) .
V1 Eu1 3.795(2) 16_556
O1 Te1 1.931(6) 20_455
O2 Eu1 2.575(6) 16_556
O3 Te1 1.915(9) 20_455
O3 Eu1 2.460(7) 16_556
O5 O5 1.04(3) 8_556
O5 V1 1.796(14) 15_556
O6A O6B 0.70(3) .
